data_9009577
loop_
_publ_author_name
'Dal Negro, A.'
'Giuseppetti, G.'
'Pozas, J. M. M.'

_publ_section_title
;
 The crystal structure of sarkinite, Mn2AsO4(OH)
;
_journal_name_full 'Tschermaks Mineralogische und Petrographische Mitteilungen'
_journal_page_first 246
_journal_page_last 260
_journal_volume 21
_journal_year 1974
_chemical_formula_sum 'As H Mn2 O5'
_chemical_name_mineral Sarkinite
_space_group_IT_number 14
_symmetry_space_group_name_Hall '-P 2yab'
_symmetry_space_group_name_H-M 'P 1 21/a 1'
_cell_angle_alpha 90
_cell_angle_beta 108.88
_cell_angle_gamma 90
_cell_formula_units_Z 16
_cell_length_a 12.779
_cell_length_b 13.596
_cell_length_c 10.208
_cell_volume 1678.150
_database_code_amcsd 0015650
_exptl_crystal_density_diffrn 4.208
_cod_original_cell_volume 1678.151
_cod_original_formula_sum 'Mn2 As O5 H'
_cod_database_code 9009577

loop_
_space_group_symop_operation_xyz
x,y,z
1/2+x,1/2-y,z
1/2-x,1/2+y,-z
-x,-y,-z

loop_
_atom_site_label
_atom_site_fract_x
_atom_site_fract_y
_atom_site_fract_z
_atom_site_U_iso_or_equiv
_atom_site_type_symbol
_atom_site_attached_hydrogens
Mn1 0.10010 0.93080 0.47330 0.00418 Mn 0
Mn2 0.08680 0.42700 0.45100 0.00355 Mn 0
Mn3 0.38940 0.32280 0.02670 0.00431 Mn 0
Mn4 0.42160 0.82010 0.04220 0.00355 Mn 0
Mn5 0.19770 0.00310 0.21700 0.00519 Mn 0
Mn6 0.18860 0.52030 0.19270 0.00393 Mn 0
Mn7 0.30230 0.24890 0.28750 0.00494 Mn 0
Mn8 0.31660 0.73100 0.30250 0.00418 Mn 0
As1 0.42470 0.07142 0.12113 0.00063 As 0
As2 0.42541 0.57604 0.11348 0.00013 As 0
As3 0.07649 0.17874 0.37906 0.00013 As 0
As4 0.07540 0.67531 0.38360 0.00051 As 0
O1 0.17600 0.15190 0.30970 0.00646 O 0
O2 0.17710 0.64070 0.32230 0.00671 O 0
O3 0.33390 0.09500 0.20310 0.00798 O 0
O4 0.32020 0.61450 0.16650 0.00583 O 0
O5 0.43070 0.16190 0.00790 0.00545 O 0
O6 0.45910 0.66660 0.02220 0.00608 O 0
O7 0.45880 0.29320 0.25240 0.00443 O 0
O8 0.45980 0.79340 0.25510 0.00722 O 0
O9 0.12050 0.27620 0.48750 0.00722 O 0
O10 0.12080 0.77150 0.48990 0.00735 O 0
O11 0.05900 0.08830 0.48450 0.00519 O 0
O12 0.04680 0.58150 0.47230 0.00684 O 0
O13 0.05020 0.44740 0.23610 0.00684 O 0
O14 0.03390 0.95700 0.24660 0.00773 O 0
O15 0.37670 0.48010 0.00490 0.00684 O 0
O16 0.38280 0.97140 0.01740 0.00722 O 0
O-H17 0.25410 0.97080 0.43850 0.00621 O 1
O-H18 0.30040 0.41640 0.30680 0.00735 O 1
O-H19 0.20780 0.83890 0.19620 0.00823 O 1
O-H20 0.23960 0.27820 0.06710 0.00785 O 1

loop_
_cod_changelog_entry_id
_cod_changelog_entry_author
_cod_changelog_entry_date
_cod_changelog_entry_text
1
;cod-tools version 3.8.0
Id: cif_guess_AMCSD_atom_types 9574 2023-05-10 09:00:05Z saulius
;
2023-05-10T18:51:57+03:00
;Derived atom types and hydrogen counts
from atom names that follow the AMCSD naming convention
(Wat == water, O-H == hydroxyl).
;

loop_
_cod_related_entry_id
_cod_related_entry_database
_cod_related_entry_code
1 AMCSD 0015650
